data_4104251
loop_
_publ_author_name
'Sunanda Chatterjee'
'Prema G. Vasudev'
'Srinivasarao Raghothama'
'Chandrasekharan Ramakrishnan'
'Narayanaswamy Shamala'
'Padmanabhan Balaram'

_publ_section_title
;
 Expanding the Peptide \b-Turn in \a\g Hybrid Sequences: 12 Atom Hydrogen
 Bonded Helical and Hairpin Turns
;
_journal_name_full 'Journal of the American Chemical Society'
_journal_page_first 5956
_journal_page_last 5965
_journal_paper_doi 10.1021/ja900618h
_journal_volume 131
_journal_year 2009
_chemical_formula_moiety 'C59 H92 N8 O11 + C4 H8 O1'
_chemical_formula_sum 'C63 H100 N8 O12'
_chemical_formula_weight 1161.51
_chemical_name_common Boc-Leu-Phe-Val-Aib-Gpn-Leu-Phe-Val-OMe
_chemical_name_systematic
; 
 ? 
;
_space_group_IT_number 19
_symmetry_cell_setting orthorhombic
_symmetry_space_group_name_Hall 'P 2ac 2ab'
_symmetry_space_group_name_H-M 'P 21 21 21'
_atom_sites_solution_hydrogens geom
_atom_sites_solution_primary direct
_atom_sites_solution_secondary difmap
_audit_creation_method SHELXL-97
_cell_angle_alpha 90.00
_cell_angle_beta 90.00
_cell_angle_gamma 90.00
_cell_formula_units_Z 4
_cell_length_a 9.5580(11)
_cell_length_b 26.278(3)
_cell_length_c 27.434(3)
_cell_measurement_temperature 293(2)
_cell_volume 6890.5(13)
_computing_data_collection SMART
_computing_data_reduction SAINT
_computing_structure_refinement 'SHELXL-97 (Sheldrick, 1997)'
_computing_structure_solution 'SHELXS-97 (Sheldrick, 1990)'
_diffrn_ambient_temperature 293(2)
_diffrn_measured_fraction_theta_full 0.988
_diffrn_measured_fraction_theta_max 0.988
_diffrn_measurement_device_type 'BRUKER AXS SMART APEX CCD with Mo source'
_diffrn_measurement_method 'omega scan'
_diffrn_radiation_monochromator graphite
_diffrn_radiation_source 'fine-focus sealed tube'
_diffrn_radiation_type MoK\a
_diffrn_radiation_wavelength 0.71073
_diffrn_reflns_av_R_equivalents 0.0921
_diffrn_reflns_av_sigmaI/netI 0.0457
_diffrn_reflns_limit_h_max 9
_diffrn_reflns_limit_h_min -9
_diffrn_reflns_limit_k_max 24
_diffrn_reflns_limit_k_min -25
_diffrn_reflns_limit_l_max 26
_diffrn_reflns_limit_l_min -26
_diffrn_reflns_number 29753
_diffrn_reflns_theta_full 19.78
_diffrn_reflns_theta_max 19.78
_diffrn_reflns_theta_min 1.48
_exptl_absorpt_coefficient_mu 0.077
_exptl_crystal_colour colorless
_exptl_crystal_density_diffrn 1.120
_exptl_crystal_density_method 'not measured'
_exptl_crystal_description rectangular
_exptl_crystal_F_000 2520
_exptl_crystal_size_max 0.25
_exptl_crystal_size_mid 0.1
_exptl_crystal_size_min 0.02
_refine_diff_density_max 0.315
_refine_diff_density_min -0.243
_refine_diff_density_rms 0.059
_refine_ls_abs_structure_details 'Flack H D (1983), Acta Cryst. A39, 876-881'
_refine_ls_abs_structure_Flack -10(10)
_refine_ls_extinction_method none
_refine_ls_goodness_of_fit_ref 1.087
_refine_ls_hydrogen_treatment 'riding on C or N atom to which attached'
_refine_ls_matrix_type full
_refine_ls_number_parameters 736
_refine_ls_number_reflns 3493
_refine_ls_number_restraints 23
_refine_ls_restrained_S_all 1.086
_refine_ls_R_factor_all 0.1450
_refine_ls_R_factor_gt 0.1235
_refine_ls_shift/su_max 0.629
_refine_ls_shift/su_mean 0.119
_refine_ls_structure_factor_coef Fsqd
_refine_ls_weighting_details 'calc w=1/[\s^2^(Fo^2^)+(0.1521P)^2^+15.4416P] where P=(Fo^2^+2Fc^2^)/3'
_refine_ls_weighting_scheme calc
_refine_ls_wR_factor_gt 0.2948
_refine_ls_wR_factor_ref 0.3128
_reflns_number_gt 2723
_reflns_number_total 3493
_reflns_threshold_expression >2sigma(I)
_cod_data_source_file ja900618h_si_002.cif
_cod_data_source_block lfvug8
_cod_original_cell_volume 6890.5(14)
_cod_database_code 4104251

loop_
_symmetry_equiv_pos_as_xyz
'x, y, z'
'-x+1/2, -y, z+1/2'
'-x, y+1/2, -z+1/2'
'x+1/2, -y+1/2, -z'

loop_
_atom_site_label
_atom_site_type_symbol
_atom_site_fract_x
_atom_site_fract_y
_atom_site_fract_z
_atom_site_U_iso_or_equiv
_atom_site_adp_type
_atom_site_occupancy
_atom_site_symmetry_multiplicity
_atom_site_calc_flag
_atom_site_refinement_flags
C1 C 0.023(3) 0.2854(8) 0.0256(14) 0.241(18) Uani 1 1 d .
H1A H 0.1008 0.2843 0.0035 0.362 Uiso 1 1 calc R
H1B H -0.0168 0.2520 0.0286 0.362 Uiso 1 1 calc R
H1C H 0.0540 0.2969 0.0569 0.362 Uiso 1 1 calc R
C2 C -0.222(2) 0.3224(9) 0.0329(13) 0.205(15) Uani 1 1 d .
H2A H -0.2038 0.3314 0.0662 0.308 Uiso 1 1 calc R
H2B H -0.2625 0.2891 0.0315 0.308 Uiso 1 1 calc R
H2C H -0.2850 0.3466 0.0188 0.308 Uiso 1 1 calc R
C3 C -0.111(3) 0.3077(10) -0.0488(13) 0.206(13) Uani 1 1 d .
H3A H -0.0214 0.3060 -0.0647 0.308 Uiso 1 1 calc R
H3B H -0.1680 0.3328 -0.0646 0.308 Uiso 1 1 calc R
H3C H -0.1558 0.2751 -0.0506 0.308 Uiso 1 1 calc R
C4 C -0.090(3) 0.3227(7) 0.0055(13) 0.155(11) Uani 1 1 d .
O O -0.0201(14) 0.3711(5) 0.0113(6) 0.151(6) Uani 1 1 d .
C0' C -0.083(2) 0.4134(7) -0.0068(9) 0.127(8) Uani 1 1 d D
O0 O -0.1916(17) 0.4162(6) -0.0267(7) 0.176(7) Uani 1 1 d D
N1 N -0.0060(16) 0.4537(6) 0.0091(7) 0.126(6) Uani 1 1 d .
H1 H 0.0648 0.4490 0.0279 0.151 Uiso 1 1 calc R
C1A C -0.0439(19) 0.5038(8) -0.0058(10) 0.131(8) Uani 1 1 d .
H1A1 H -0.1456 0.5063 -0.0096 0.157 Uiso 1 1 calc R
C1' C 0.027(2) 0.5178(6) -0.0524(7) 0.090(5) Uani 1 1 d .
O1 O 0.1488(13) 0.5181(5) -0.0585(6) 0.135(5) Uani 1 1 d .
C1B C 0.009(2) 0.5423(10) 0.0339(9) 0.147(9) Uani 1 1 d .
H1B1 H 0.1076 0.5361 0.0392 0.177 Uiso 1 1 calc R
H1B2 H -0.0392 0.5346 0.0642 0.177 Uiso 1 1 calc R
C1G C -0.011(3) 0.5996(8) 0.0232(9) 0.141(8) Uani 1 1 d .
H1G H 0.0326 0.6065 -0.0085 0.169 Uiso 1 1 calc R
C1D1 C -0.160(3) 0.6162(11) 0.0201(17) 0.27(2) Uani 1 1 d .
H1D1 H -0.2067 0.5972 -0.0049 0.403 Uiso 1 1 calc R
H1D2 H -0.1636 0.6518 0.0125 0.403 Uiso 1 1 calc R
H1D3 H -0.2051 0.6102 0.0509 0.403 Uiso 1 1 calc R
C1D2 C 0.074(3) 0.6297(10) 0.0627(13) 0.220(15) Uani 1 1 d .
H1D4 H 0.1706 0.6196 0.0615 0.330 Uiso 1 1 calc R
H1D5 H 0.0367 0.6224 0.0944 0.330 Uiso 1 1 calc R
H1D6 H 0.0671 0.6655 0.0564 0.330 Uiso 1 1 calc R
N2 N -0.0665(14) 0.5327(5) -0.0852(7) 0.103(5) Uani 1 1 d .
H2 H -0.1532 0.5341 -0.0770 0.123 Uiso 1 1 calc R
C2A C -0.0279(19) 0.5462(14) -0.1329(8) 0.154(12) Uani 1 1 d .
H2A1 H 0.0741 0.5457 -0.1362 0.185 Uiso 1 1 calc R
C2' C -0.087(3) 0.6024(14) -0.1435(8) 0.153(11) Uani 1 1 d .
O2 O -0.2126(14) 0.6091(7) -0.1341(7) 0.207(10) Uani 1 1 d .
C2B C -0.090(3) 0.5218(18) -0.173(2) 0.45(5) Uani 1 1 d .
H2B1 H -0.1713 0.5042 -0.1600 0.534 Uiso 1 1 calc R
H2B2 H -0.1251 0.5486 -0.1937 0.534 Uiso 1 1 calc R
C2G C -0.0210(19) 0.4867(9) -0.2037(9) 0.143(9) Uani 1 1 d G
C2D1 C 0.064(3) 0.4922(11) -0.2444(9) 0.40(4) Uani 1 1 d G
H2D1 H 0.0769 0.5242 -0.2583 0.478 Uiso 1 1 calc R
C2E1 C 0.130(3) 0.4500(16) -0.2645(9) 0.37(4) Uani 1 1 d G
H2E1 H 0.1871 0.4537 -0.2917 0.440 Uiso 1 1 calc R
C2Z C 0.111(3) 0.4022(13) -0.2438(14) 0.29(3) Uani 1 1 d G
H2Z H 0.1552 0.3740 -0.2572 0.344 Uiso 1 1 calc R
C2E2 C 0.026(3) 0.3967(9) -0.2030(14) 0.63(10) Uani 1 1 d G
H2E2 H 0.0130 0.3647 -0.1892 0.760 Uiso 1 1 calc R
C2D2 C -0.040(2) 0.4389(12) -0.1830(8) 0.30(3) Uani 1 1 d G
H2D2 H -0.0971 0.4352 -0.1557 0.360 Uiso 1 1 calc R
N3 N -0.0010(17) 0.6409(11) -0.1555(6) 0.180(12) Uani 1 1 d .
H3 H 0.0874 0.6350 -0.1544 0.216 Uiso 1 1 calc R
C3A C -0.0447(16) 0.6927(10) -0.1705(7) 0.128(9) Uani 1 1 d .
H3A1 H -0.1472 0.6929 -0.1717 0.154 Uiso 1 1 calc R
C3' C 0.0062(19) 0.6974(7) -0.2212(5) 0.106(6) Uani 1 1 d D
O3 O 0.1275(13) 0.6849(7) -0.2337(4) 0.156(6) Uani 1 1 d D
C3B C -0.001(2) 0.7337(14) -0.1356(7) 0.173(14) Uani 1 1 d .
H3B1 H 0.1010 0.7367 -0.1382 0.208 Uiso 1 1 calc R
C3G1 C -0.059(3) 0.7816(11) -0.1533(11) 0.196(13) Uani 1 1 d .
H3G1 H -0.0316 0.8088 -0.1319 0.294 Uiso 1 1 calc R
H3G2 H -0.1594 0.7793 -0.1540 0.294 Uiso 1 1 calc R
H3G3 H -0.0248 0.7883 -0.1855 0.294 Uiso 1 1 calc R
C3G2 C -0.033(3) 0.7198(14) -0.0828(7) 0.239(18) Uani 1 1 d .
H3G4 H 0.0194 0.6901 -0.0738 0.359 Uiso 1 1 calc R
H3G5 H -0.1313 0.7129 -0.0794 0.359 Uiso 1 1 calc R
H3G6 H -0.0077 0.7476 -0.0619 0.359 Uiso 1 1 calc R
N4 N -0.0783(13) 0.7162(7) -0.2542(4) 0.133(7) Uani 1 1 d .
H4 H -0.1567 0.7283 -0.2441 0.160 Uiso 1 1 calc R
C4A C -0.0527(17) 0.7183(10) -0.3040(9) 0.132(8) Uani 1 1 d D
C4' C 0.0914(18) 0.7400(12) -0.3187(11) 0.142(10) Uani 1 1 d D
O4 O 0.1596(15) 0.7251(8) -0.3533(6) 0.172(7) Uani 1 1 d .
C4B1 C -0.055(2) 0.6642(14) -0.3231(7) 0.177(12) Uani 1 1 d .
H4B1 H 0.0173 0.6448 -0.3077 0.265 Uiso 1 1 calc R
H4B2 H -0.0405 0.6644 -0.3577 0.265 Uiso 1 1 calc R
H4B3 H -0.1445 0.6490 -0.3161 0.265 Uiso 1 1 calc R
C4B2 C -0.1614(19) 0.7491(12) -0.3306(6) 0.173(12) Uani 1 1 d .
H4B4 H -0.2505 0.7324 -0.3284 0.259 Uiso 1 1 calc R
H4B5 H -0.1352 0.7523 -0.3643 0.259 Uiso 1 1 calc R
H4B6 H -0.1678 0.7823 -0.3163 0.259 Uiso 1 1 calc R
N5 N 0.1342(19) 0.7806(8) -0.2930(6) 0.118(6) Uani 1 1 d .
H5 H 0.0789 0.7910 -0.2703 0.142 Uiso 1 1 calc R
C5G C 0.2621(18) 0.8086(9) -0.2991(6) 0.115(6) Uani 1 1 d .
H5G1 H 0.2411 0.8447 -0.2978 0.138 Uiso 1 1 calc R
H5G2 H 0.2995 0.8013 -0.3313 0.138 Uiso 1 1 calc R
C5B C 0.3732(18) 0.7967(8) -0.2615(7) 0.110(7) Uani 1 1 d .
C5A C 0.4173(17) 0.7416(8) -0.2675(6) 0.108(6) Uani 1 1 d .
H5A1 H 0.4710 0.7387 -0.2974 0.130 Uiso 1 1 calc R
H5A2 H 0.3337 0.7210 -0.2715 0.130 Uiso 1 1 calc R
C5' C 0.506(2) 0.7186(6) -0.2249(6) 0.095(5) Uani 1 1 d .
O5 O 0.6302(11) 0.7280(5) -0.2201(5) 0.123(5) Uani 1 1 d .
C5B1 C 0.495(2) 0.8334(9) -0.2705(7) 0.117(7) Uani 1 1 d .
H5B1 H 0.5768 0.8216 -0.2528 0.141 Uiso 1 1 calc R
H5B2 H 0.5180 0.8334 -0.3049 0.141 Uiso 1 1 calc R
C5G1 C 0.460(3) 0.8872(9) -0.2545(9) 0.147(8) Uani 1 1 d .
H5G3 H 0.3947 0.9015 -0.2777 0.177 Uiso 1 1 calc R
H5G4 H 0.5449 0.9074 -0.2559 0.177 Uiso 1 1 calc R
C5D C 0.396(3) 0.8927(10) -0.2023(8) 0.158(9) Uani 1 1 d .
H5D1 H 0.4661 0.8842 -0.1781 0.190 Uiso 1 1 calc R
H5D2 H 0.3678 0.9278 -0.1970 0.190 Uiso 1 1 calc R
C5B2 C 0.3157(19) 0.8017(8) -0.2077(6) 0.117(6) Uani 1 1 d .
H5B3 H 0.2352 0.7796 -0.2037 0.140 Uiso 1 1 calc R
H5B4 H 0.3872 0.7909 -0.1849 0.140 Uiso 1 1 calc R
C5G2 C 0.272(3) 0.8586(12) -0.1965(9) 0.161(10) Uani 1 1 d .
H5G5 H 0.1983 0.8691 -0.2186 0.194 Uiso 1 1 calc R
H5G6 H 0.2366 0.8610 -0.1634 0.194 Uiso 1 1 calc R
N6 N 0.4312(12) 0.6879(5) -0.1962(5) 0.099(4) Uani 1 1 d .
H6 H 0.3498 0.6779 -0.2055 0.119 Uiso 1 1 calc R
C6A C 0.489(2) 0.6704(8) -0.1472(7) 0.168(12) Uani 1 1 d D
H6A H 0.5916 0.6701 -0.1458 0.202 Uiso 1 1 calc R
C6' C 0.420(2) 0.6142(6) -0.1458(5) 0.080(5) Uani 1 1 d .
O6 O 0.2909(12) 0.6086(4) -0.1510(5) 0.117(4) Uani 1 1 d .
C6B C 0.421(3) 0.7029(6) -0.1064(8) 0.142(9) Uani 1 1 d D
H6B1 H 0.4616 0.7367 -0.1058 0.170 Uiso 1 1 calc R
H6B2 H 0.3209 0.7063 -0.1123 0.170 Uiso 1 1 calc R
C6G C 0.446(3) 0.6760(8) -0.0571(7) 0.32(3) Uani 1 1 d D
H6G H 0.4137 0.6406 -0.0556 0.380 Uiso 1 1 calc R
C6D2 C 0.599(3) 0.684(2) -0.0421(10) 0.45(5) Uani 1 1 d D
H6D1 H 0.6152 0.6698 -0.0105 0.668 Uiso 1 1 calc R
H6D2 H 0.6189 0.7202 -0.0410 0.668 Uiso 1 1 calc R
H6D3 H 0.6600 0.6684 -0.0654 0.668 Uiso 1 1 calc R
C6D1 C 0.353(3) 0.715(2) -0.0302(19) 0.54(6) Uani 1 1 d D
H6D4 H 0.3487 0.7060 0.0038 0.816 Uiso 1 1 calc R
H6D5 H 0.2599 0.7137 -0.0437 0.816 Uiso 1 1 calc R
H6D6 H 0.3909 0.7481 -0.0339 0.816 Uiso 1 1 calc R
N7 N 0.5002(14) 0.5761(4) -0.1280(5) 0.088(4) Uani 1 1 d .
H7 H 0.5895 0.5799 -0.1292 0.106 Uiso 1 1 calc R
C7A C 0.4492(14) 0.5309(6) -0.1077(7) 0.085(5) Uani 1 1 d .
H7A H 0.3481 0.5340 -0.1025 0.102 Uiso 1 1 calc R
C7' C 0.5185(18) 0.5186(6) -0.0607(9) 0.095(6) Uani 1 1 d .
O7 O 0.6468(12) 0.5250(4) -0.0587(4) 0.106(4) Uani 1 1 d .
C7B C 0.4765(18) 0.4886(6) -0.1438(6) 0.091(5) Uani 1 1 d .
H7B1 H 0.5742 0.4894 -0.1534 0.109 Uiso 1 1 calc R
H7B2 H 0.4204 0.4943 -0.1728 0.109 Uiso 1 1 calc R
C7G C 0.441(2) 0.4347(6) -0.1221(6) 0.095(5) Uani 1 1 d D
C7D1 C 0.297(2) 0.4205(7) -0.1193(7) 0.124(7) Uani 1 1 d D
H7D1 H 0.2279 0.4420 -0.1314 0.148 Uiso 1 1 calc R
C7E1 C 0.262(2) 0.3746(9) -0.0984(8) 0.138(8) Uani 1 1 d D
H7E1 H 0.1688 0.3648 -0.0952 0.166 Uiso 1 1 calc R
C7Z C 0.366(4) 0.3445(8) -0.0829(8) 0.154(10) Uani 1 1 d D
H7Z H 0.3435 0.3128 -0.0701 0.185 Uiso 1 1 calc R
C7E2 C 0.499(3) 0.3573(10) -0.0849(12) 0.188(14) Uani 1 1 d D
H7E2 H 0.5673 0.3351 -0.0737 0.226 Uiso 1 1 calc R
C7D2 C 0.533(2) 0.4023(8) -0.1032(8) 0.131(8) Uani 1 1 d D
H7D2 H 0.6266 0.4118 -0.1026 0.157 Uiso 1 1 calc R
N8 N 0.4433(15) 0.5014(4) -0.0261(6) 0.088(4) Uani 1 1 d .
H8 H 0.3538 0.5033 -0.0290 0.106 Uiso 1 1 calc R
C8A C 0.499(2) 0.4790(8) 0.0182(9) 0.130(8) Uani 1 1 d .
H8A H 0.5854 0.4618 0.0078 0.156 Uiso 1 1 calc R
C8' C 0.408(2) 0.4397(8) 0.0302(10) 0.129(8) Uani 1 1 d .
O8 O 0.2820(18) 0.4440(7) 0.0407(7) 0.189(8) Uani 1 1 d .
C8B C 0.548(4) 0.5177(12) 0.0573(11) 0.183(13) Uani 1 1 d .
H8B H 0.6167 0.5398 0.0412 0.220 Uiso 1 1 calc R
C8G1 C 0.451(3) 0.5479(14) 0.0745(11) 0.205(13) Uani 1 1 d .
H8G1 H 0.4919 0.5706 0.0979 0.308 Uiso 1 1 calc R
H8G2 H 0.3796 0.5280 0.0899 0.308 Uiso 1 1 calc R
H8G3 H 0.4111 0.5672 0.0483 0.308 Uiso 1 1 calc R
C8G2 C 0.628(3) 0.4898(11) 0.0986(11) 0.243(17) Uani 1 1 d .
H8G4 H 0.6979 0.4679 0.0846 0.365 Uiso 1 1 calc R
H8G5 H 0.5637 0.4699 0.1174 0.365 Uiso 1 1 calc R
H8G6 H 0.6727 0.5144 0.1194 0.365 Uiso 1 1 calc R
O0M O 0.4659(14) 0.3966(5) 0.0396(5) 0.130(5) Uani 1 1 d .
C0M C 0.379(3) 0.3528(10) 0.0538(10) 0.202(14) Uani 1 1 d .
H0M1 H 0.4390 0.3248 0.0623 0.303 Uiso 1 1 calc R
H0M2 H 0.3204 0.3432 0.0270 0.303 Uiso 1 1 calc R
H0M3 H 0.3226 0.3619 0.0813 0.303 Uiso 1 1 calc R
O21 O 0.563(3) 0.5921(18) -0.2810(11) 0.40(3) Uani 1 1 d D
C2S C 0.390(4) 0.5455(15) -0.3203(13) 0.33(4) Uani 1 1 d D
H2S1 H 0.3008 0.5499 -0.3042 0.399 Uiso 1 1 calc R
H2S2 H 0.3869 0.5150 -0.3401 0.399 Uiso 1 1 calc R
C1S C 0.426(5) 0.591(2) -0.3510(15) 0.48(6) Uani 1 1 d D
H1S1 H 0.4442 0.5814 -0.3844 0.571 Uiso 1 1 calc R
H1S2 H 0.3494 0.6157 -0.3507 0.571 Uiso 1 1 calc R
C3S C 0.507(5) 0.5423(14) -0.2835(16) 0.40(5) Uani 1 1 d D
H3S1 H 0.4712 0.5318 -0.2520 0.482 Uiso 1 1 calc R
H3S2 H 0.5776 0.5182 -0.2939 0.482 Uiso 1 1 calc R
C4S C 0.555(4) 0.6138(12) -0.3279(17) 0.28(2) Uani 1 1 d D
H4S1 H 0.6370 0.6054 -0.3469 0.331 Uiso 1 1 calc R
H4S2 H 0.5466 0.6505 -0.3258 0.331 Uiso 1 1 calc R

loop_
_atom_site_aniso_label
_atom_site_aniso_U_11
_atom_site_aniso_U_22
_atom_site_aniso_U_33
_atom_site_aniso_U_23
_atom_site_aniso_U_13
_atom_site_aniso_U_12
C1 0.16(2) 0.082(14) 0.48(5) 0.07(2) -0.06(3) -0.014(17)
C2 0.068(14) 0.128(19) 0.42(5) 0.00(2) 0.04(2) -0.018(14)
C3 0.14(2) 0.16(2) 0.32(4) -0.05(3) -0.01(3) -0.02(2)
C4 0.14(2) 0.059(12) 0.27(3) 0.033(15) -0.07(2) -0.031(14)
O 0.104(10) 0.082(8) 0.266(17) 0.042(10) -0.068(11) -0.019(8)
C0' 0.063(13) 0.081(14) 0.24(2) 0.080(16) -0.005(15) -0.015(13)
O0 0.088(10) 0.167(14) 0.27(2) -0.020(13) -0.073(12) -0.005(10)
N1 0.083(10) 0.077(10) 0.218(18) 0.057(11) -0.029(12) -0.011(10)
C1A 0.063(12) 0.119(17) 0.21(2) 0.085(17) -0.028(15) -0.016(11)
C1' 0.070(14) 0.070(10) 0.129(15) 0.051(10) -0.004(13) -0.006(10)
O1 0.035(7) 0.169(12) 0.201(14) 0.044(11) 0.013(8) 0.010(7)
C1B 0.077(14) 0.17(2) 0.19(2) 0.05(2) 0.027(16) -0.001(16)
C1G 0.14(2) 0.100(15) 0.18(2) 0.010(14) -0.028(19) -0.005(16)
C1D1 0.15(3) 0.16(2) 0.50(7) -0.17(3) 0.04(3) 0.03(2)
C1D2 0.16(2) 0.16(2) 0.34(4) -0.10(3) 0.01(3) -0.07(2)
N2 0.053(9) 0.084(9) 0.172(16) 0.033(10) 0.031(12) 0.000(7)
C2A 0.045(12) 0.30(4) 0.116(17) -0.09(2) 0.015(12) -0.07(2)
C2' 0.09(2) 0.27(3) 0.109(16) 0.071(19) 0.019(13) 0.04(2)
O2 0.036(7) 0.29(2) 0.30(2) 0.175(18) 0.042(10) 0.032(10)
C2B 0.09(2) 0.49(7) 0.75(10) -0.53(8) 0.10(4) -0.04(3)
C2G 0.082(14) 0.23(3) 0.122(17) -0.020(17) 0.001(13) -0.072(18)
C2D1 0.31(7) 0.44(8) 0.45(9) 0.10(7) 0.07(7) 0.24(6)
C2E1 0.21(5) 0.45(9) 0.44(8) -0.28(8) -0.01(5) 0.05(6)
C2Z 0.18(4) 0.28(5) 0.39(6) -0.21(5) -0.08(4) 0.08(4)
C2E2 0.28(6) 1.1(2) 0.54(10) -0.61(13) -0.35(7) 0.36(10)
C2D2 0.16(4) 0.44(7) 0.30(5) 0.08(6) -0.05(3) -0.17(5)
N3 0.057(10) 0.38(3) 0.106(13) 0.156(18) -0.003(9) -0.033(16)
C3A 0.040(10) 0.24(2) 0.105(15) 0.123(19) -0.002(10) -0.004(13)
C3' 0.096(14) 0.184(17) 0.038(10) 0.081(10) -0.003(11) -0.024(14)
O3 0.044(7) 0.32(2) 0.103(9) 0.038(11) 0.022(7) -0.023(10)
C3B 0.097(16) 0.35(4) 0.073(14) -0.02(2) -0.003(12) -0.10(2)
C3G1 0.16(2) 0.24(3) 0.20(3) 0.05(2) -0.02(2) 0.05(2)
C3G2 0.20(3) 0.43(5) 0.089(15) 0.11(2) 0.007(17) -0.06(3)
N4 0.058(7) 0.32(2) 0.024(7) 0.085(10) 0.009(7) 0.018(11)
C4A 0.065(13) 0.19(2) 0.14(2) 0.056(18) -0.049(14) -0.021(15)
C4' 0.062(15) 0.25(3) 0.12(2) 0.05(2) 0.028(15) 0.020(19)
O4 0.082(9) 0.32(2) 0.111(10) 0.020(13) 0.016(9) -0.057(12)
C4B1 0.102(18) 0.34(4) 0.091(14) 0.04(2) -0.002(13) -0.05(2)
C4B2 0.077(12) 0.35(4) 0.087(13) 0.089(18) -0.021(11) -0.009(19)
N5 0.081(13) 0.191(17) 0.082(11) -0.017(11) 0.015(9) 0.005(12)
C5G 0.073(12) 0.18(2) 0.088(12) -0.004(13) -0.009(11) -0.015(14)
C5B 0.066(11) 0.137(17) 0.126(17) 0.054(13) -0.034(12) -0.041(13)
C5A 0.051(10) 0.154(18) 0.120(14) 0.062(13) 0.033(10) 0.011(12)
C5' 0.087(15) 0.087(11) 0.110(14) -0.013(11) 0.012(13) 0.017(12)
O5 0.034(6) 0.158(11) 0.177(12) 0.078(9) -0.013(7) -0.034(7)
C5B1 0.101(15) 0.156(18) 0.095(13) -0.002(12) -0.017(12) 0.049(16)
C5G1 0.13(2) 0.15(2) 0.16(2) 0.048(16) 0.007(17) -0.025(16)
C5D 0.20(3) 0.17(2) 0.114(17) 0.006(15) -0.03(2) 0.01(2)
C5B2 0.085(13) 0.169(19) 0.096(14) 0.018(13) -0.020(11) 0.037(13)
C5G2 0.12(2) 0.21(3) 0.15(2) 0.07(2) 0.021(17) 0.02(2)
N6 0.045(7) 0.115(10) 0.139(12) 0.037(10) 0.036(8) -0.034(8)
C6A 0.079(13) 0.16(2) 0.27(3) 0.17(2) 0.043(18) -0.002(14)
C6' 0.095(14) 0.055(10) 0.088(10) 0.027(8) -0.015(10) -0.030(10)
O6 0.050(7) 0.112(9) 0.189(13) 0.022(9) -0.012(8) -0.032(7)
C6B 0.17(2) 0.100(14) 0.16(2) 0.011(15) -0.069(19) 0.000(15)
C6G 0.60(9) 0.18(2) 0.17(3) -0.11(2) -0.12(4) 0.20(4)
C6D2 0.20(4) 0.93(14) 0.20(4) 0.19(6) -0.07(3) -0.09(7)
C6D1 0.19(4) 1.00(17) 0.45(7) -0.36(10) -0.07(4) -0.18(7)
N7 0.070(8) 0.048(7) 0.147(11) -0.011(8) 0.008(9) -0.027(8)
C7A 0.027(8) 0.077(11) 0.151(15) -0.007(11) -0.002(10) -0.013(8)
C7' 0.027(11) 0.058(9) 0.20(2) 0.005(12) 0.002(13) -0.027(8)
O7 0.054(8) 0.116(9) 0.147(10) 0.031(8) -0.001(7) -0.030(6)
C7B 0.084(11) 0.091(11) 0.099(11) -0.017(10) -0.004(10) 0.002(10)
C7G 0.104(15) 0.054(10) 0.128(14) -0.019(9) -0.018(12) -0.010(11)
C7D1 0.098(15) 0.080(13) 0.19(2) -0.006(13) -0.045(14) -0.011(12)
C7E1 0.111(18) 0.082(15) 0.22(3) 0.002(16) -0.030(17) -0.030(14)
C7Z 0.22(3) 0.071(14) 0.17(2) -0.010(13) -0.06(2) -0.05(2)
C7E2 0.092(17) 0.111(19) 0.36(4) 0.06(2) -0.07(2) -0.042(15)
C7D2 0.112(17) 0.086(14) 0.20(2) 0.006(14) -0.036(16) 0.015(15)
N8 0.057(9) 0.070(8) 0.137(12) 0.023(8) -0.016(9) -0.034(7)
C8A 0.081(12) 0.113(15) 0.20(2) 0.096(17) -0.003(14) -0.042(12)
C8' 0.071(14) 0.082(14) 0.23(3) 0.031(15) -0.014(16) -0.001(13)
O8 0.092(11) 0.240(19) 0.235(18) 0.100(15) -0.028(12) -0.066(12)
C8B 0.18(3) 0.19(3) 0.18(3) -0.09(2) 0.01(2) 0.00(2)
C8G1 0.19(3) 0.27(4) 0.16(3) -0.03(3) -0.04(2) -0.03(3)
C8G2 0.26(4) 0.24(3) 0.23(3) 0.08(2) -0.16(3) -0.01(3)
O0M 0.108(10) 0.111(10) 0.172(12) 0.065(8) -0.012(9) -0.041(10)
C0M 0.19(3) 0.18(2) 0.23(3) 0.12(2) -0.06(2) -0.06(2)
O21 0.45(6) 0.47(7) 0.30(4) -0.08(4) 0.03(5) -0.06(6)
C2S 0.62(11) 0.18(3) 0.19(3) -0.05(2) -0.03(5) -0.17(6)
C1S 0.46(10) 0.32(6) 0.64(12) 0.26(7) -0.28(9) -0.17(7)
C3S 0.61(12) 0.18(4) 0.41(9) 0.12(5) -0.25(8) -0.05(6)
C4S 0.30(5) 0.21(3) 0.32(5) 0.13(4) 0.08(4) -0.10(3)

loop_
_atom_type_symbol
_atom_type_description
_atom_type_scat_dispersion_real
_atom_type_scat_dispersion_imag
_atom_type_scat_source
C C 0.0033 0.0000 'International Tables Vol C Tables 4.2.6.8 and 6.1.1.4'
H H 0.0000 0.0000 'International Tables Vol C Tables 4.2.6.8 and 6.1.1.4'
N N 0.0061 0.0000 'International Tables Vol C Tables 4.2.6.8 and 6.1.1.4'
O O 0.0106 0.0000 'International Tables Vol C Tables 4.2.6.8 and 6.1.1.4'

loop_
_geom_angle_atom_site_label_1
_geom_angle_atom_site_label_2
_geom_angle_atom_site_label_3
_geom_angle
C2 C4 O 110(2)
C2 C4 C3 112(2)
O C4 C3 113(2)
C2 C4 C1 114(2)
O C4 C1 101.5(18)
C3 C4 C1 106(3)
C0' O C4 118.6(15)
O0 C0' O 127.8(19)
O0 C0' N1 125.4(18)
O C0' N1 106.2(16)
C0' N1 C1A 119.2(16)
N1 C1A C1' 111(2)
N1 C1A C1B 108.3(18)
C1' C1A C1B 106.8(15)
O1 C1' N2 124.8(19)
O1 C1' C1A 124.9(19)
N2 C1' C1A 110.2(18)
C1A C1B C1G 117.2(19)
C1D1 C1G C1D2 113(3)
C1D1 C1G C1B 114(2)
C1D2 C1G C1B 107(2)
C1' N2 C2A 121.9(17)
N2 C2A C2B 120(3)
N2 C2A C2' 108.0(18)
C2B C2A C2' 98(3)
O2 C2' N3 122(3)
O2 C2' C2A 116(3)
N3 C2' C2A 121(2)
C2G C2B C2A 125(3)
C2B C2G C2D1 133(3)
C2B C2G C2D2 106(3)
C2D1 C2G C2D2 120.0
C2G C2D1 C2E1 120.0
C2D1 C2E1 C2Z 120.0
C2E2 C2Z C2E1 120.0
C2D2 C2E2 C2Z 120.0
C2E2 C2D2 C2G 120.0
C2' N3 C3A 125.9(18)
C3' C3A N3 104.1(19)
C3' C3A C3B 116.6(17)
N3 C3A C3B 113.8(19)
N4 C3' O3 118.8(13)
N4 C3' C3A 118.6(15)
O3 C3' C3A 122.6(15)
C3G1 C3B C3G2 116(3)
C3G1 C3B C3A 107(2)
C3G2 C3B C3A 112(2)
C3' N4 C4A 125.9(15)
N4 C4A C4B1 107.4(17)
N4 C4A C4B2 112(2)
C4B1 C4A C4B2 109(2)
N4 C4A C4' 115(2)
C4B1 C4A C4' 106(2)
C4B2 C4A C4' 106.9(16)
O4 C4' N5 120.2(18)
O4 C4' C4A 124(3)
N5 C4' C4A 115(3)
C4' N5 C5G 127.1(17)
N5 C5G C5B 114.2(16)
C5B1 C5B C5A 111.8(16)
C5B1 C5B C5G 107.1(14)
C5A C5B C5G 108.4(17)
C5B1 C5B C5B2 111.3(16)
C5A C5B C5B2 106.2(15)
C5G C5B C5B2 112.1(15)
C5B C5A C5' 115.8(16)
O5 C5' N6 125.4(17)
O5 C5' C5A 122.0(17)
N6 C5' C5A 112.6(17)
C5G1 C5B1 C5B 111.8(17)
C5B1 C5G1 C5D 116.0(18)
C5G2 C5D C5G1 111(2)
C5G2 C5B2 C5B 110.6(17)
C5D C5G2 C5B2 110(2)
C5' N6 C6A 120.6(14)
N6 C6A C6B 108.5(15)
N6 C6A C6' 98.5(16)
C6B C6A C6' 108.3(13)
O6 C6' N7 120.7(13)
O6 C6' C6A 120.3(16)
N7 C6' C6A 117.2(15)
C6G C6B C6A 108.2(9)
C6D1 C6G C6D2 109.2(10)
C6D1 C6G C6B 92(3)
C6D2 C6G C6B 108.5(10)
C6' N7 C7A 125.3(13)
N7 C7A C7' 112.0(13)
N7 C7A C7B 107.7(13)
C7' C7A C7B 109.4(13)
N8 C7' O7 125(2)
N8 C7' C7A 118.2(14)
O7 C7' C7A 117(2)
C7A C7B C7G 112.2(13)
C7D2 C7G C7D1 116.6(17)
C7D2 C7G C7B 125.7(19)
C7D1 C7G C7B 117.5(18)
C7E1 C7D1 C7G 119.1(19)
C7D1 C7E1 C7Z 118(2)
C7E2 C7Z C7E1 124(2)
C7D2 C7E2 C7Z 119(2)
C7E2 C7D2 C7G 124(2)
C7' N8 C8A 123.9(16)
C8' C8A N8 105.4(18)
C8' C8A C8B 121(2)
N8 C8A C8B 115.0(19)
O8 C8' O0M 117(2)
O8 C8' C8A 127(2)
O0M C8' C8A 115.2(19)
C8G1 C8B C8G2 112(3)
C8G1 C8B C8A 116(3)
C8G2 C8B C8A 110(2)
C8' O0M C0M 119.9(18)
C4S O21 C3S 108.0(10)
C3S C2S C1S 104.7(7)
C4S C1S C2S 105.2(6)
O21 C3S C2S 105.1(10)
O21 C4S C1S 105.8(9)

loop_
_geom_bond_atom_site_label_1
_geom_bond_atom_site_label_2
_geom_bond_distance
C1 C4 1.55(3)
C2 C4 1.47(4)
C3 C4 1.55(4)
C4 O 1.44(2)
O C0' 1.358(19)
C0' O0 1.174(16)
C0' N1 1.36(2)
N1 C1A 1.42(2)
C1A C1' 1.49(3)
C1A C1B 1.57(3)
C1' O1 1.17(2)
C1' N2 1.33(2)
C1B C1G 1.55(3)
C1G C1D1 1.49(3)
C1G C1D2 1.57(3)
N2 C2A 1.41(2)
C2A C2B 1.40(4)
C2A C2' 1.61(3)
C2' O2 1.24(3)
C2' N3 1.35(3)
C2B C2G 1.42(3)
C2G C2D1 1.3900
C2G C2D2 1.3900
C2D1 C2E1 1.3900
C2E1 C2Z 1.3900
C2Z C2E2 1.3900
C2E2 C2D2 1.3900
N3 C3A 1.48(3)
C3A C3' 1.48(2)
C3A C3B 1.50(3)
C3' N4 1.309(18)
C3' O3 1.253(16)
C3B C3G1 1.46(4)
C3B C3G2 1.53(3)
N4 C4A 1.39(3)
C4A C4B1 1.52(3)
C4A C4B2 1.51(3)
C4A C4' 1.544(11)
C4' O4 1.22(3)
C4' N5 1.34(3)
N5 C5G 1.44(2)
C5G C5B 1.51(2)
C5B C5B1 1.53(2)
C5B C5A 1.52(2)
C5B C5B2 1.58(3)
C5A C5' 1.56(2)
C5' O5 1.22(2)
C5' N6 1.33(2)
C5B1 C5G1 1.52(3)
C5G1 C5D 1.56(3)
C5D C5G2 1.50(3)
C5B2 C5G2 1.58(3)
N6 C6A 1.53(2)
C6A C6B 1.554(10)
C6A C6' 1.62(2)
C6' O6 1.256(19)
C6' N7 1.350(19)
C6B C6G 1.544(10)
C6G C6D1 1.539(11)
C6G C6D2 1.541(11)
N7 C7A 1.399(18)
C7A C7' 1.49(2)
C7A C7B 1.51(2)
C7' N8 1.27(2)
C7' O7 1.240(18)
C7B C7G 1.57(2)
C7G C7D2 1.33(2)
C7G C7D1 1.43(2)
C7D1 C7E1 1.38(3)
C7E1 C7Z 1.34(3)
C7Z C7E2 1.31(3)
C7E2 C7D2 1.33(3)
N8 C8A 1.45(2)
C8A C8' 1.40(2)
C8A C8B 1.55(3)
C8' O8 1.24(2)
C8' O0M 1.29(2)
C8B C8G1 1.31(4)
C8B C8G2 1.55(4)
O0M C0M 1.47(2)
O21 C4S 1.410(10)
O21 C3S 1.415(11)
C2S C3S 1.505(11)
C2S C1S 1.508(10)
C1S C4S 1.504(10)

loop_
_geom_torsion_atom_site_label_1
_geom_torsion_atom_site_label_2
_geom_torsion_atom_site_label_3
_geom_torsion_atom_site_label_4
_geom_torsion
C2 C4 O C0' -65(3)
C3 C4 O C0' 62(3)
C1 C4 O C0' 174(2)
C4 O C0' O0 1(4)
C4 O C0' N1 172(2)
O0 C0' N1 C1A -11(4)
O C0' N1 C1A 177.5(19)
C0' N1 C1A C1' -89(2)
C0' N1 C1A C1B 153.8(19)
N1 C1A C1' O1 -58(3)
C1B C1A C1' O1 60(3)
N1 C1A C1' N2 125.9(17)
C1B C1A C1' N2 -116.2(16)
N1 C1A C1B C1G 175.3(19)
C1' C1A C1B C1G 56(2)
C1A C1B C1G C1D1 65(3)
C1A C1B C1G C1D2 -169(2)
O1 C1' N2 C2A 6(3)
C1A C1' N2 C2A -178(2)
C1' N2 C2A C2B 124(3)
C1' N2 C2A C2' -125(2)
N2 C2A C2' O2 -51(3)
C2B C2A C2' O2 74(3)
N2 C2A C2' N3 121(2)
C2B C2A C2' N3 -114(3)
N2 C2A C2B C2G -109(5)
C2' C2A C2B C2G 135(5)
C2A C2B C2G C2D1 -84(7)
C2A C2B C2G C2D2 89(5)
C2B C2G C2D1 C2E1 173(3)
C2D2 C2G C2D1 C2E1 0.0
C2G C2D1 C2E1 C2Z 0.0
C2D1 C2E1 C2Z C2E2 0.0
C2E1 C2Z C2E2 C2D2 0.0
C2Z C2E2 C2D2 C2G 0.0
C2B C2G C2D2 C2E2 -175(2)
C2D1 C2G C2D2 C2E2 0.0
O2 C2' N3 C3A -15(4)
C2A C2' N3 C3A 174(2)
C2' N3 C3A C3' -117(2)
C2' N3 C3A C3B 115(2)
N3 C3A C3' N4 134.3(18)
C3B C3A C3' N4 -99(2)
N3 C3A C3' O3 -47(3)
C3B C3A C3' O3 79(3)
C3' C3A C3B C3G1 62(3)
N3 C3A C3B C3G1 -176.2(18)
C3' C3A C3B C3G2 -168(2)
N3 C3A C3B C3G2 -47(3)
O3 C3' N4 C4A 8(3)
C3A C3' N4 C4A -173(2)
C3' N4 C4A C4B1 69(2)
C3' N4 C4A C4B2 -171(2)
C3' N4 C4A C4' -49(3)
N4 C4A C4' O4 144(3)
C4B1 C4A C4' O4 26(3)
C4B2 C4A C4' O4 -90(3)
N4 C4A C4' N5 -41(3)
C4B1 C4A C4' N5 -160(2)
C4B2 C4A C4' N5 84(3)
O4 C4' N5 C5G -5(4)
C4A C4' N5 C5G -179.2(17)
C4' N5 C5G C5B -103(3)
N5 C5G C5B C5B1 -174.5(17)
N5 C5G C5B C5A 65(2)
N5 C5G C5B C5B2 -52(2)
C5B1 C5B C5A C5' 75.4(19)
C5G C5B C5A C5' -166.8(15)
C5B2 C5B C5A C5' -46.2(18)
C5B C5A C5' O5 -78(2)
C5B C5A C5' N6 103.7(17)
C5A C5B C5B1 C5G1 -168.3(17)
C5G C5B C5B1 C5G1 73(2)
C5B2 C5B C5B1 C5G1 -50(2)
C5B C5B1 C5G1 C5D 49(3)
C5B1 C5G1 C5D C5G2 -53(3)
C5B1 C5B C5B2 C5G2 56(2)
C5A C5B C5B2 C5G2 177.7(17)
C5G C5B C5B2 C5G2 -64(2)
C5G1 C5D C5G2 C5B2 56(3)
C5B C5B2 C5G2 C5D -60(2)
O5 C5' N6 C6A 14(3)
C5A C5' N6 C6A -167.5(16)
C5' N6 C6A C6B 101.1(17)
C5' N6 C6A C6' -146.3(15)
N6 C6A C6' O6 -54(2)
C6B C6A C6' O6 58(2)
N6 C6A C6' N7 140.6(14)
C6B C6A C6' N7 -106.6(17)
N6 C6A C6B C6G 164.3(14)
C6' C6A C6B C6G 58(2)
C6A C6B C6G C6D1 -174(2)
C6A C6B C6G C6D2 75(2)
O6 C6' N7 C7A -9(3)
C6A C6' N7 C7A 155.8(15)
C6' N7 C7A C7' -132.5(16)
C6' N7 C7A C7B 107.2(16)
N7 C7A C7' N8 138.9(14)
C7B C7A C7' N8 -101.8(16)
N7 C7A C7' O7 -42(2)
C7B C7A C7' O7 76.9(18)
N7 C7A C7B C7G 172.6(14)
C7' C7A C7B C7G 50.7(18)
C7A C7B C7G C7D2 -98(2)
C7A C7B C7G C7D1 77.0(17)
C7D2 C7G C7D1 C7E1 -1.3(17)
C7B C7G C7D1 C7E1 -177.0(14)
C7G C7D1 C7E1 C7Z -2.0(19)
C7D1 C7E1 C7Z C7E2 3(4)
C7E1 C7Z C7E2 C7D2 0(5)
C7Z C7E2 C7D2 C7G -4(4)
C7D1 C7G C7D2 C7E2 4(3)
C7B C7G C7D2 C7E2 180(2)
O7 C7' N8 C8A -11(3)
C7A C7' N8 C8A 167.9(16)
C7' N8 C8A C8' -143.7(18)
C7' N8 C8A C8B 81(3)
N8 C8A C8' O8 -62(4)
C8B C8A C8' O8 70(4)
N8 C8A C8' O0M 131(2)
C8B C8A C8' O0M -97(3)
C8' C8A C8B C8G1 -67(4)
N8 C8A C8B C8G1 61(4)
C8' C8A C8B C8G2 61(3)
N8 C8A C8B C8G2 -171(2)
O8 C8' O0M C0M 10(4)
C8A C8' O0M C0M 179(2)
C3S C2S C1S C4S -4(5)
C4S O21 C3S C2S -34(3)
C1S C2S C3S O21 23(4)
C3S O21 C4S C1S 32(4)
C2S C1S C4S O21 -16(5)
